data_7123176
loop_
_publ_author_name
'Shao, Li'
'Hua, Bin'
'Liu, Jiyong'
'Huang, Feihe'

_publ_section_title
;
 Construction of [2]pseudorotaxane and [3]pseudorotaxane based on
 perbromoethylated pillar[5]arene/pyridinium iodide ion-pair recognition
;
_journal_name_full 'Chemical Communications'
_journal_paper_doi 10.1039/C9CC01984G
_journal_year 2019
_chemical_formula_moiety 'I, C55 H60 Br10 O10, C7 H10 N'
_chemical_formula_sum 'C62 H70 Br10 I N O10'
_chemical_formula_weight 1915.19
_space_group_crystal_system monoclinic
_space_group_IT_number 14
_space_group_name_Hall '-P 2ybc'
_space_group_name_H-M_alt 'P 1 21/c 1'
_symmetry_space_group_name_Hall '-P 2ybc'
_symmetry_space_group_name_H-M 'P 1 21/c 1'
_atom_sites_solution_hydrogens geom
_atom_sites_solution_primary dual
_audit_creation_date 2019-02-26
_audit_creation_method
;
Olex2 1.2
(compiled 2018.05.29 svn.r3508 for OlexSys, GUI svn.r5506)
;
_audit_update_record
;
2019-03-01 deposited with the CCDC.    2019-03-21 downloaded from the CCDC.
;
_cell_angle_alpha 90
_cell_angle_beta 96.527(2)
_cell_angle_gamma 90
_cell_formula_units_Z 4
_cell_length_a 12.9329(4)
_cell_length_b 25.2167(8)
_cell_length_c 21.2593(7)
_cell_measurement_reflns_used 9856
_cell_measurement_temperature 170(2)
_cell_measurement_theta_max 26.20
_cell_measurement_theta_min 2.26
_cell_volume 6888.3(4)
_computing_cell_refinement 'SAINT V8.38A (?, 2016)'
_computing_data_reduction 'SAINT V8.38A (?, 2016)'
_computing_molecular_graphics 'Olex2 (Dolomanov et al., 2009)'
_computing_publication_material 'Olex2 (Dolomanov et al., 2009)'
_computing_structure_refinement 'ShelXL (Sheldrick, 2015)'
_computing_structure_solution 'ShelXT (Sheldrick, 2015)'
_diffrn_ambient_temperature 170.0
_diffrn_measured_fraction_theta_full 0.999
_diffrn_measured_fraction_theta_max 0.998
_diffrn_measurement_device_type 'Bruker APEX-II CCD'
_diffrn_measurement_method '\f and \w scans'
_diffrn_radiation_type MoK\a
_diffrn_radiation_wavelength 0.71073
_diffrn_reflns_av_R_equivalents 0.1333
_diffrn_reflns_av_unetI/netI 0.0678
_diffrn_reflns_Laue_measured_fraction_full 0.999
_diffrn_reflns_Laue_measured_fraction_max 0.998
_diffrn_reflns_limit_h_max 16
_diffrn_reflns_limit_h_min -16
_diffrn_reflns_limit_k_max 31
_diffrn_reflns_limit_k_min -31
_diffrn_reflns_limit_l_max 26
_diffrn_reflns_limit_l_min -26
_diffrn_reflns_number 137005
_diffrn_reflns_point_group_measured_fraction_full 0.999
_diffrn_reflns_point_group_measured_fraction_max 0.998
_diffrn_reflns_theta_full 25.242
_diffrn_reflns_theta_max 26.399
_diffrn_reflns_theta_min 2.263
_diffrn_standards_number 0
_exptl_absorpt_coefficient_mu 6.320
_exptl_absorpt_correction_T_max 0.7454
_exptl_absorpt_correction_T_min 0.5133
_exptl_absorpt_correction_type multi-scan
_exptl_absorpt_process_details
;
SADABS-2016/2 (Bruker,2016/2) was used for absorption correction.
wR2(int) was 0.1129 before and 0.0637 after correction.
The Ratio of minimum to maximum transmission is 0.6886.
The \l/2 correction factor is Not present.
;
_exptl_crystal_colour colourless
_exptl_crystal_colour_primary colourless
_exptl_crystal_density_diffrn 1.847
_exptl_crystal_description block
_exptl_crystal_F_000 3728
_exptl_crystal_size_max 0.32
_exptl_crystal_size_mid 0.2
_exptl_crystal_size_min 0.12
_refine_diff_density_max 2.029
_refine_diff_density_min -1.217
_refine_diff_density_rms 0.130
_refine_ls_extinction_method none
_refine_ls_goodness_of_fit_ref 1.025
_refine_ls_hydrogen_treatment constr
_refine_ls_matrix_type full
_refine_ls_number_parameters 808
_refine_ls_number_reflns 14115
_refine_ls_number_restraints 12
_refine_ls_restrained_S_all 1.025
_refine_ls_R_factor_all 0.1641
_refine_ls_R_factor_gt 0.0892
_refine_ls_shift/su_max 0.002
_refine_ls_shift/su_mean 0.000
_refine_ls_structure_factor_coef Fsqd
_refine_ls_weighting_details 'w=1/[\s^2^(Fo^2^)+(0.0892P)^2^+60.1102P] where P=(Fo^2^+2Fc^2^)/3'
_refine_ls_weighting_scheme calc
_refine_ls_wR_factor_gt 0.2083
_refine_ls_wR_factor_ref 0.2511
_reflns_Friedel_coverage 0.000
_reflns_number_gt 7639
_reflns_number_total 14115
_reflns_threshold_expression 'I > 2\s(I)'
_cod_data_source_file c9cc01984g2.cif
_cod_data_source_block 181023_sl_2_0m
_cod_database_code 7123176
_shelx_shelxl_version_number 2016/6
_shelx_space_group_comment
;
The symmetry employed for this shelxl refinement is uniquely defined
by the following loop, which should always be used as a source of
symmetry information in preference to the above space-group names.
They are only intended as comments.
;
_shelx_estimated_absorpt_t_max 0.518
_shelx_estimated_absorpt_t_min 0.237
_olex2_refinement_description
;
1. Fixed Uiso
 At 1.2 times of:
  All C(H) groups, All C(H,H) groups, All C(H,H,H,H) groups
 At 1.5 times of:
  All C(H,H,H) groups
2. Uiso/Uaniso restraints and constraints
C43 \\sim C44A \\sim C44: within 1.7A with sigma of 0.01 and sigma for terminal
atoms of 0.02
3. Others
 Sof(H43C)=Sof(H43D)=Sof(Br8A)=Sof(C44A)=Sof(H44C)=Sof(H44D)=1-FVAR(1)
 Sof(Br8)=Sof(H43A)=Sof(H43B)=Sof(C44)=Sof(H44A)=Sof(H44B)=FVAR(1)
 Sof(H22C)=Sof(H22D)=Sof(Br4A)=1-FVAR(2)
 Sof(Br4)=Sof(H22A)=Sof(H22B)=FVAR(2)
 Sof(H33C)=Sof(H33D)=Sof(Br6A)=1-FVAR(3)
 Sof(Br6)=Sof(H33A)=Sof(H33B)=FVAR(3)
 Sof(H31C)=Sof(H31D)=Sof(Br5A)=1-FVAR(4)
 Sof(Br5)=Sof(H31A)=Sof(H31B)=FVAR(4)
4.a Secondary CH2 refined with riding coordinates:
 C34(H34A,H34B), C45(H45A,H45B), C23(H23A,H23B), C12(H12A,H12B), C1(H1A,H1B),
 C30(H30A,H30B), C01P(H01A,H01B), C8(H8A,H8B), C10(H10A,H10B), C01X(H01C,H01D),
 C31(H31A,H31B), C31(H31C,H31D), C32(H32A,H32B), C21(H21A,H21B), C19(H19A,H19B),
  C9(H9A,H9B), C41(H41A,H41B), C22(H22A,H22B), C22(H22C,H22D), C11(H11A,H11B),
 C43(H43A,H43B), C43(H43C,H43D), C33(H33A,H33B), C33(H33C,H33D), C20(H20A,H20B),
  C02A(H02A,H02B), C42(H42A,H42B), C1AA(H1AA,H1AB), C44(H44A,H44B), C44A(H44C,
 H44D)
4.b Aromatic/amide H refined with riding coordinates:
 C17(H17), C28(H28), C14(H14), C3(H3), C25(H25), C016(H016), C36(H36),
 C39(H39), C6(H6), C01M(H01M), C50(H50), C46(H46), C47(H47), C49(H49)
4.c Idealised Me refined as rotating group:
 C52(H52A,H52B,H52C), C51(H51A,H51B,H51C)
;
_olex2_submission_special_instructions 'No special instructions were received'

loop_
_space_group_symop_operation_xyz
'x, y, z'
'-x, y+1/2, -z+1/2'
'-x, -y, -z'
'x, -y-1/2, z-1/2'

loop_
_atom_site_label
_atom_site_type_symbol
_atom_site_fract_x
_atom_site_fract_y
_atom_site_fract_z
_atom_site_U_iso_or_equiv
_atom_site_adp_type
_atom_site_occupancy
_atom_site_site_symmetry_order
_atom_site_calc_flag
_atom_site_refinement_flags_posn
_atom_site_refinement_flags_adp
_atom_site_refinement_flags_occupancy
_atom_site_disorder_assembly
_atom_site_disorder_group
I1 I 0.03282(6) 0.34354(4) 0.22861(5) 0.0807(3) Uani 1 1 d . . . . .
Br3 Br 0.83665(8) 0.43350(5) 0.13934(7) 0.0718(4) Uani 1 1 d . . . . .
Br1 Br 0.80243(10) 0.51550(6) 0.30576(7) 0.0784(4) Uani 1 1 d . . . . .
Br9 Br 0.73482(12) 0.39640(7) 0.57221(8) 0.1006(6) Uani 1 1 d . . . . .
Br5 Br 0.7976(2) 0.21595(16) 0.23937(13) 0.0831(13) Uani 0.822(13) 1 d . . P A 1
Br7 Br 0.72204(15) 0.14237(8) 0.48519(7) 0.1093(6) Uani 1 1 d . . . . .
Br2 Br -0.02625(13) 0.43467(9) 0.46752(10) 0.1177(6) Uani 1 1 d . . . . .
Br6 Br 0.0508(2) 0.4076(2) -0.0363(4) 0.104(2) Uani 0.672(14) 1 d . . P B 1
Br4 Br 0.0119(9) 0.5866(3) 0.1954(6) 0.102(3) Uani 0.446(15) 1 d . . P C 1
Br8 Br 0.0450(2) 0.20213(17) 0.06904(14) 0.0823(16) Uani 0.480(6) 1 d . . P D 1
O10 O 0.2003(6) 0.2283(3) 0.4125(4) 0.065(2) Uani 1 1 d . . . . .
O5 O 0.6102(5) 0.2599(3) 0.1444(4) 0.0585(19) Uani 1 1 d . . . . .
O1 O 0.5852(5) 0.5124(3) 0.3680(4) 0.0582(18) Uani 1 1 d . . . . .
O3 O 0.5977(6) 0.4691(3) 0.1273(4) 0.065(2) Uani 1 1 d . . . . .
O2 O 0.2096(5) 0.4259(3) 0.4192(4) 0.065(2) Uani 1 1 d . . . . .
N1 N 0.4329(6) 0.3464(3) 0.2778(4) 0.0468(19) Uani 1 1 d . . . . .
O9 O 0.5717(6) 0.3321(3) 0.4822(4) 0.062(2) Uani 1 1 d . . . . .
O4 O 0.2256(5) 0.5119(3) 0.2198(4) 0.066(2) Uani 1 1 d . . . . .
O8 O 0.2381(5) 0.1838(4) 0.1804(4) 0.074(2) Uani 1 1 d . . . . .
O6 O 0.2396(6) 0.3603(3) 0.0618(5) 0.076(2) Uani 1 1 d . . . . .
O7 O 0.5843(6) 0.1716(3) 0.3571(4) 0.077(2) Uani 1 1 d . . . . .
C35 C 0.4188(7) 0.1853(3) 0.2053(5) 0.042(2) Uani 1 1 d . . . . .
C34 C 0.4318(7) 0.1972(4) 0.1359(4) 0.044(2) Uani 1 1 d . . . . .
H34A H 0.499503 0.182904 0.126235 0.053 Uiso 1 1 calc R . . . .
H34B H 0.376306 0.178660 0.108396 0.053 Uiso 1 1 calc R . . . .
C17 C 0.3198(8) 0.4694(4) 0.1425(5) 0.050(2) Uani 1 1 d . . . . .
H17 H 0.256924 0.455185 0.121748 0.060 Uiso 1 1 calc R . . . .
C27 C 0.4273(7) 0.2555(4) 0.1201(4) 0.039(2) Uani 1 1 d . . . . .
C16 C 0.4141(8) 0.4591(4) 0.1183(5) 0.047(2) Uani 1 1 d . . . . .
C15 C 0.5032(7) 0.4808(4) 0.1492(5) 0.049(2) Uani 1 1 d . . . . .
C38 C 0.3976(8) 0.1695(3) 0.3350(4) 0.043(2) Uani 1 1 d . . . . .
C2 C 0.3934(8) 0.4299(3) 0.4413(4) 0.044(2) Uani 1 1 d . . . . .
C13 C 0.4072(7) 0.5195(4) 0.2296(5) 0.046(2) Uani 1 1 d . . . . .
C00X C 0.3859(8) 0.2250(3) 0.4308(4) 0.045(2) Uani 1 1 d . . . . .
C28 C 0.3343(7) 0.2800(4) 0.0982(4) 0.045(2) Uani 1 1 d . . . . .
H28 H 0.271747 0.259955 0.094246 0.054 Uiso 1 1 calc R . . . .
C4 C 0.4926(7) 0.4898(4) 0.3814(5) 0.044(2) Uani 1 1 d . . . . .
C14 C 0.4987(8) 0.5112(4) 0.2041(5) 0.051(3) Uani 1 1 d . . . . .
H14 H 0.560905 0.526530 0.224346 0.061 Uiso 1 1 calc R . . . .
C3 C 0.4871(7) 0.4514(3) 0.4290(5) 0.043(2) Uani 1 1 d . . . . .
H3 H 0.549427 0.439944 0.453152 0.052 Uiso 1 1 calc R . . . .
C7 C 0.3028(7) 0.4469(4) 0.4052(5) 0.045(2) Uani 1 1 d . . . . .
C26 C 0.5186(7) 0.2862(4) 0.1237(5) 0.047(2) Uani 1 1 d . . . . .
C37 C 0.4953(8) 0.1721(4) 0.3129(5) 0.048(2) Uani 1 1 d . . . . .
C25 C 0.5150(7) 0.3396(4) 0.1058(5) 0.048(2) Uani 1 1 d . . . . .
H25 H 0.577571 0.359609 0.109081 0.057 Uiso 1 1 calc R . . . .
C016 C 0.4790(8) 0.2503(4) 0.4500(5) 0.048(2) Uani 1 1 d . . . . .
H016 H 0.542720 0.231381 0.451077 0.057 Uiso 1 1 calc R . . . .
C24 C 0.4219(7) 0.3640(4) 0.0834(4) 0.044(2) Uani 1 1 d . . . . .
C18 C 0.3174(8) 0.4997(4) 0.1959(5) 0.048(2) Uani 1 1 d . . . . .
C019 C 0.4799(8) 0.3040(4) 0.4680(5) 0.046(2) Uani 1 1 d . . . . .
C36 C 0.5048(8) 0.1799(4) 0.2497(5) 0.049(2) Uani 1 1 d . . . . .
H36 H 0.572297 0.181685 0.236298 0.059 Uiso 1 1 calc R . . . .
C29 C 0.3307(8) 0.3336(4) 0.0819(5) 0.051(2) Uani 1 1 d . . . . .
C45 C 0.3860(9) 0.1688(4) 0.4054(5) 0.053(3) Uani 1 1 d . . . . .
H45A H 0.320058 0.150889 0.412404 0.064 Uiso 1 1 calc R . . . .
H45B H 0.444172 0.148570 0.428350 0.064 Uiso 1 1 calc R . . . .
C23 C 0.4177(8) 0.4213(4) 0.0629(5) 0.055(3) Uani 1 1 d . . . . .
H23A H 0.355334 0.426878 0.032118 0.066 Uiso 1 1 calc R . . . .
H23B H 0.479793 0.429373 0.041334 0.066 Uiso 1 1 calc R . . . .
C40 C 0.3202(7) 0.1806(4) 0.2265(5) 0.049(2) Uani 1 1 d . . . . .
C01F C 0.2939(8) 0.2537(4) 0.4306(4) 0.046(2) Uani 1 1 d . . . . .
C5 C 0.4027(7) 0.5065(4) 0.3451(5) 0.046(2) Uani 1 1 d . . . . .
C39 C 0.3105(8) 0.1734(4) 0.2897(5) 0.050(2) Uani 1 1 d . . . . .
H39 H 0.242895 0.171163 0.303017 0.060 Uiso 1 1 calc R . . . .
C48 C 0.6456(8) 0.3510(4) 0.3049(5) 0.053(3) Uani 1 1 d . . . . .
C6 C 0.3073(8) 0.4849(4) 0.3582(5) 0.048(2) Uani 1 1 d . . . . .
H6 H 0.244678 0.496547 0.334471 0.057 Uiso 1 1 calc R . . . .
C12 C 0.4044(8) 0.5470(4) 0.2923(5) 0.048(2) Uani 1 1 d . . . . .
H12A H 0.341590 0.569703 0.290511 0.058 Uiso 1 1 calc R . . . .
H12B H 0.466313 0.570083 0.300970 0.058 Uiso 1 1 calc R . . . .
C1 C 0.3879(8) 0.3892(3) 0.4925(5) 0.047(2) Uani 1 1 d . . . . .
H1A H 0.323286 0.395060 0.512424 0.056 Uiso 1 1 calc R . . . .
H1B H 0.447399 0.394731 0.525455 0.056 Uiso 1 1 calc R . . . .
C01M C 0.2966(8) 0.3064(4) 0.4521(5) 0.048(2) Uani 1 1 d . . . . .
H01M H 0.233204 0.324874 0.454363 0.057 Uiso 1 1 calc R . . . .
C01N C 0.3896(7) 0.3317(4) 0.4698(4) 0.044(2) Uani 1 1 d . . . . .
C30 C 0.7044(7) 0.2901(4) 0.1477(6) 0.061(3) Uani 1 1 d . . . . .
H30A H 0.704986 0.317262 0.181336 0.073 Uiso 1 1 calc R . . . .
H30B H 0.708825 0.308419 0.106885 0.073 Uiso 1 1 calc R . . . .
C01P C 0.7532(8) 0.3446(5) 0.5054(6) 0.068(3) Uani 1 1 d . . . . .
H01A H 0.756136 0.363432 0.464764 0.081 Uiso 1 1 calc R . . . .
H01B H 0.820090 0.325714 0.515873 0.081 Uiso 1 1 calc R . . . .
C52 C 0.3181(8) 0.3437(5) 0.2640(6) 0.066(3) Uani 1 1 d . . . . .
H52A H 0.298986 0.312835 0.237067 0.099 Uiso 1 1 calc GR . . . .
H52B H 0.292481 0.376049 0.241999 0.099 Uiso 1 1 calc GR . . . .
H52C H 0.286989 0.340288 0.303718 0.099 Uiso 1 1 calc GR . . . .
C50 C 0.4847(9) 0.3054(4) 0.3049(6) 0.065(3) Uani 1 1 d . . . . .
H50 H 0.447427 0.274923 0.315969 0.078 Uiso 1 1 calc R . . . .
C8 C 0.6774(8) 0.5020(4) 0.4092(5) 0.059(3) Uani 1 1 d . . . . .
H8A H 0.697545 0.464264 0.406239 0.071 Uiso 1 1 calc R . . . .
H8B H 0.665995 0.509646 0.453603 0.071 Uiso 1 1 calc R . . . .
C46 C 0.4850(8) 0.3901(4) 0.2651(6) 0.059(3) Uani 1 1 d . . . . .
H46 H 0.447631 0.419796 0.246886 0.070 Uiso 1 1 calc R . . . .
C47 C 0.5890(8) 0.3929(4) 0.2774(6) 0.064(3) Uani 1 1 d . . . . .
H47 H 0.624043 0.424264 0.266996 0.077 Uiso 1 1 calc R . . . .
C49 C 0.5906(9) 0.3062(4) 0.3170(6) 0.067(3) Uani 1 1 d . . . . .
H49 H 0.626569 0.275629 0.333974 0.080 Uiso 1 1 calc R . . . .
C10 C 0.1206(9) 0.4372(6) 0.3760(7) 0.079(4) Uani 1 1 d . . . . .
H10A H 0.133204 0.426352 0.332723 0.095 Uiso 1 1 calc R . . . .
H10B H 0.106380 0.475783 0.375546 0.095 Uiso 1 1 calc R . . . .
C01X C 0.6655(9) 0.3048(5) 0.4980(6) 0.069(3) Uani 1 1 d . . . . .
H01C H 0.676660 0.279088 0.464184 0.083 Uiso 1 1 calc R . . . .
H01D H 0.663161 0.285017 0.537998 0.083 Uiso 1 1 calc R . . . .
C31 C 0.7975(8) 0.2527(5) 0.1621(7) 0.082(4) Uani 1 1 d . . . . .
H31A H 0.862526 0.273531 0.163239 0.099 Uiso 0.822(13) 1 calc R . P A 1
H31B H 0.797125 0.226530 0.127318 0.099 Uiso 0.822(13) 1 calc R . P A 1
H31C H 0.853045 0.274372 0.185391 0.099 Uiso 0.178(13) 1 calc R . P A 2
H31D H 0.821531 0.244525 0.120578 0.099 Uiso 0.178(13) 1 calc R . P A 2
C32 C 0.1454(9) 0.3319(5) 0.0572(7) 0.079(4) Uani 1 1 d . . . . .
H32A H 0.141768 0.311015 0.096288 0.094 Uiso 1 1 calc R . . . .
H32B H 0.142318 0.306969 0.021061 0.094 Uiso 1 1 calc R . . . .
C21 C 0.1306(8) 0.4950(5) 0.1873(7) 0.077(4) Uani 1 1 d . . . . .
H21A H 0.126566 0.455771 0.187487 0.092 Uiso 1 1 calc R . . . .
H21B H 0.124347 0.507266 0.142832 0.092 Uiso 1 1 calc R . . . .
C51 C 0.7620(8) 0.3533(5) 0.3196(6) 0.073(3) Uani 1 1 d . . . . .
H51A H 0.793395 0.361436 0.280884 0.109 Uiso 1 1 calc GR . . . .
H51B H 0.787892 0.319039 0.336420 0.109 Uiso 1 1 calc GR . . . .
H51C H 0.780699 0.381078 0.351174 0.109 Uiso 1 1 calc GR . . . .
C19 C 0.6681(10) 0.5116(5) 0.1225(7) 0.078(4) Uani 1 1 d . . . . .
H19A H 0.696015 0.524587 0.165000 0.094 Uiso 1 1 calc R . . . .
H19B H 0.633454 0.541402 0.098138 0.094 Uiso 1 1 calc R . . . .
C9 C 0.7599(9) 0.5367(5) 0.3894(6) 0.071(3) Uani 1 1 d . . . . .
H9A H 0.821261 0.535312 0.421691 0.085 Uiso 1 1 calc R . . . .
H9B H 0.734397 0.573758 0.386820 0.085 Uiso 1 1 calc R . . . .
C41 C 0.6571(10) 0.1345(6) 0.3529(6) 0.089(4) Uani 1 1 d . . . . .
H41A H 0.690416 0.142095 0.314189 0.107 Uiso 1 1 calc R . . . .
H41B H 0.620613 0.100107 0.345888 0.107 Uiso 1 1 calc R . . . .
C22 C 0.0436(9) 0.5185(6) 0.2213(8) 0.094(5) Uani 1 1 d . . . . .
H22A H 0.065026 0.518390 0.267480 0.112 Uiso 0.446(15) 1 calc R . P C 1
H22B H -0.019381 0.496156 0.212933 0.112 Uiso 0.446(15) 1 calc R . P C 1
H22C H 0.043804 0.502025 0.263532 0.112 Uiso 0.554(15) 1 calc R . P C 2
H22D H -0.024622 0.511320 0.196639 0.112 Uiso 0.554(15) 1 calc R . P C 2
C11 C 0.0303(9) 0.4081(6) 0.3952(8) 0.090(4) Uani 1 1 d . . . . .
H11A H 0.051246 0.370746 0.403591 0.108 Uiso 1 1 calc R . . . .
H11B H -0.025381 0.408071 0.359194 0.108 Uiso 1 1 calc R . . . .
C43 C 0.1353(9) 0.1793(6) 0.1981(6) 0.084(4) Uani 1 1 d . U . . .
H43A H 0.108837 0.214718 0.208471 0.101 Uiso 0.480(6) 1 calc R . P D 1
H43B H 0.135619 0.156372 0.235942 0.101 Uiso 0.480(6) 1 calc R . P D 1
H43C H 0.121217 0.141812 0.208003 0.101 Uiso 0.520(6) 1 calc R . P D 2
H43D H 0.130031 0.200547 0.236796 0.101 Uiso 0.520(6) 1 calc R . P D 2
C33 C 0.0550(10) 0.3694(7) 0.0479(8) 0.105(5) Uani 1 1 d . . . . .
H33A H 0.060813 0.395727 0.082624 0.126 Uiso 0.672(14) 1 calc R . P B 1
H33B H -0.010523 0.349415 0.049349 0.126 Uiso 0.672(14) 1 calc R . P B 1
H33C H 0.036082 0.377122 0.090742 0.126 Uiso 0.328(14) 1 calc R . P B 2
H33D H -0.003481 0.348737 0.026012 0.126 Uiso 0.328(14) 1 calc R . P B 2
C20 C 0.7554(11) 0.4882(7) 0.0877(9) 0.114(6) Uani 1 1 d . . . . .
H20A H 0.802727 0.517000 0.077530 0.137 Uiso 1 1 calc R . . . .
H20B H 0.724684 0.472111 0.047406 0.137 Uiso 1 1 calc R . . . .
C02A C 0.1307(10) 0.2560(6) 0.3721(10) 0.110(6) Uani 1 1 d . . . . .
H02A H 0.158327 0.259594 0.330707 0.132 Uiso 1 1 calc R . . . .
H02B H 0.122931 0.292136 0.389228 0.132 Uiso 1 1 calc R . . . .
C42 C 0.7369(13) 0.1272(8) 0.4024(8) 0.130(7) Uani 1 1 d . . . . .
H42A H 0.797008 0.148216 0.391422 0.156 Uiso 1 1 calc R . . . .
H42B H 0.757708 0.089480 0.401096 0.156 Uiso 1 1 calc R . . . .
C1AA C 0.0280(11) 0.2305(7) 0.3623(9) 0.112(6) Uani 1 1 d . . . . .
H1AA H 0.037974 0.191691 0.359575 0.135 Uiso 1 1 calc R . . . .
H1AB H -0.008247 0.242524 0.321290 0.135 Uiso 1 1 calc R . . . .
C44 C 0.0534(19) 0.1508(14) 0.1325(16) 0.086(6) Uani 0.480(6) 1 d . U P D 1
H44A H -0.016497 0.142742 0.144711 0.103 Uiso 0.480(6) 1 calc R . P D 1
H44B H 0.084436 0.117731 0.118044 0.103 Uiso 0.480(6) 1 calc R . P D 1
Br10 Br -0.05903(18) 0.24464(13) 0.42699(12) 0.1709(12) Uani 1 1 d . . . . .
Br8A Br 0.0617(3) 0.1535(2) 0.07775(19) 0.125(2) Uani 0.520(6) 1 d . . P D 2
C44A C 0.0600(18) 0.1971(13) 0.1492(13) 0.086(5) Uani 0.520(6) 1 d . U P D 2
H44C H 0.075328 0.234203 0.138035 0.103 Uiso 0.520(6) 1 calc R . P D 2
H44D H -0.009857 0.196240 0.163972 0.103 Uiso 0.520(6) 1 calc R . P D 2
Br4A Br 0.0649(5) 0.59658(13) 0.2306(4) 0.0857(19) Uani 0.554(15) 1 d . . P C 2
Br6A Br 0.0533(5) 0.4348(6) 0.0060(7) 0.104(5) Uani 0.328(14) 1 d . . P B 2
Br5A Br 0.7994(14) 0.1906(11) 0.204(3) 0.197(14) Uani 0.178(13) 1 d . . P A 2

loop_
_atom_site_aniso_label
_atom_site_aniso_U_11
_atom_site_aniso_U_22
_atom_site_aniso_U_33
_atom_site_aniso_U_23
_atom_site_aniso_U_13
_atom_site_aniso_U_12
I1 0.0607(5) 0.0902(6) 0.0916(7) -0.0112(5) 0.0103(4) -0.0111(4)
Br3 0.0419(5) 0.0772(8) 0.0976(10) -0.0184(7) 0.0133(6) -0.0036(5)
Br1 0.0654(7) 0.0888(9) 0.0874(10) -0.0151(7) 0.0361(7) -0.0167(6)
Br9 0.0942(10) 0.1165(12) 0.0928(11) -0.0618(10) 0.0183(8) -0.0274(9)
Br5 0.0558(12) 0.099(2) 0.090(2) 0.0236(12) -0.0116(9) -0.0054(11)
Br7 0.1365(14) 0.1393(15) 0.0483(8) -0.0030(9) -0.0054(8) 0.0446(12)
Br2 0.0832(10) 0.1525(17) 0.1231(15) -0.0052(12) 0.0366(10) -0.0105(10)
Br6 0.0755(15) 0.093(3) 0.136(5) 0.052(3) -0.0209(17) -0.0073(14)
Br4 0.097(5) 0.088(3) 0.127(6) 0.009(3) 0.039(5) 0.037(3)
Br8 0.0612(18) 0.104(3) 0.076(2) 0.0142(17) -0.0146(14) -0.0265(18)
O10 0.067(5) 0.051(4) 0.075(6) 0.004(4) 0.000(4) -0.014(4)
O5 0.037(4) 0.056(4) 0.081(5) 0.002(4) -0.002(3) -0.004(3)
O1 0.051(4) 0.055(4) 0.070(5) 0.015(4) 0.013(4) -0.008(3)
O3 0.062(5) 0.050(4) 0.089(6) -0.008(4) 0.028(4) -0.006(3)
O2 0.045(4) 0.063(5) 0.088(6) 0.025(4) 0.019(4) 0.000(3)
N1 0.047(4) 0.043(5) 0.051(5) -0.004(4) 0.011(4) 0.000(4)
O9 0.064(5) 0.042(4) 0.079(6) -0.006(4) 0.006(4) 0.003(3)
O4 0.047(4) 0.086(6) 0.066(5) 0.000(4) 0.007(4) 0.022(4)
O8 0.040(4) 0.124(7) 0.059(5) 0.008(5) 0.007(4) 0.000(4)
O6 0.047(4) 0.061(5) 0.116(7) 0.009(5) -0.004(4) 0.002(4)
O7 0.079(5) 0.096(6) 0.051(5) -0.024(4) -0.010(4) 0.031(5)
C35 0.042(5) 0.035(5) 0.050(6) -0.004(4) 0.008(4) 0.002(4)
C34 0.048(5) 0.040(5) 0.044(6) -0.012(4) 0.010(4) -0.001(4)
C17 0.046(5) 0.045(6) 0.059(7) 0.005(5) 0.009(5) 0.002(4)
C27 0.039(5) 0.044(5) 0.034(5) -0.006(4) 0.004(4) -0.002(4)
C16 0.054(6) 0.034(5) 0.055(7) 0.004(4) 0.010(5) -0.001(4)
C15 0.049(6) 0.034(5) 0.066(7) 0.002(5) 0.022(5) 0.000(4)
C38 0.060(6) 0.028(5) 0.041(6) -0.002(4) 0.008(5) -0.001(4)
C2 0.060(6) 0.031(5) 0.041(6) -0.005(4) 0.010(5) -0.003(4)
C13 0.048(5) 0.033(5) 0.056(6) 0.009(4) 0.009(5) 0.001(4)
C00X 0.070(6) 0.033(5) 0.032(5) 0.004(4) 0.007(5) -0.001(5)
C28 0.042(5) 0.048(6) 0.045(6) -0.008(5) 0.006(4) -0.008(4)
C4 0.046(5) 0.035(5) 0.053(6) -0.003(4) 0.014(5) -0.004(4)
C14 0.054(6) 0.036(5) 0.065(7) 0.009(5) 0.014(5) -0.006(4)
C3 0.049(5) 0.032(5) 0.049(6) 0.001(4) 0.007(4) 0.007(4)
C7 0.051(5) 0.035(5) 0.051(6) 0.000(4) 0.013(5) -0.004(4)
C26 0.043(5) 0.048(6) 0.050(6) -0.008(5) 0.003(4) 0.006(4)
C37 0.058(6) 0.039(5) 0.043(6) -0.007(4) -0.007(5) 0.006(4)
C25 0.038(5) 0.048(6) 0.058(7) -0.006(5) 0.014(4) -0.004(4)
C016 0.060(6) 0.039(5) 0.044(6) -0.001(4) 0.005(5) 0.004(5)
C24 0.051(5) 0.040(5) 0.042(6) -0.005(4) 0.009(4) -0.001(4)
C18 0.054(6) 0.039(5) 0.052(6) 0.008(5) 0.014(5) 0.012(4)
C019 0.054(6) 0.039(5) 0.045(6) -0.002(4) 0.007(5) -0.004(4)
C36 0.046(5) 0.045(6) 0.056(7) -0.012(5) 0.004(5) 0.003(4)
C29 0.048(6) 0.060(7) 0.045(6) 0.003(5) 0.004(5) 0.003(5)
C45 0.075(7) 0.036(5) 0.049(6) 0.008(4) 0.009(5) 0.002(5)
C23 0.059(6) 0.053(6) 0.054(7) 0.001(5) 0.013(5) -0.008(5)
C40 0.049(6) 0.053(6) 0.042(6) -0.001(5) 0.001(5) 0.000(5)
C01F 0.059(6) 0.044(6) 0.036(6) 0.008(4) 0.006(4) -0.005(5)
C5 0.052(6) 0.035(5) 0.054(6) -0.001(4) 0.018(5) -0.001(4)
C39 0.047(6) 0.055(6) 0.051(7) 0.002(5) 0.016(5) -0.009(5)
C48 0.063(6) 0.051(6) 0.045(6) -0.010(5) 0.010(5) 0.003(5)
C6 0.049(5) 0.047(6) 0.046(6) 0.001(5) 0.002(5) 0.006(4)
C12 0.056(6) 0.033(5) 0.056(7) 0.007(5) 0.006(5) 0.010(4)
C1 0.056(6) 0.038(5) 0.049(6) -0.003(4) 0.015(5) 0.002(4)
C01M 0.062(6) 0.036(5) 0.047(6) 0.006(4) 0.015(5) 0.009(4)
C01N 0.054(6) 0.037(5) 0.041(6) -0.003(4) 0.012(4) -0.005(4)
C30 0.046(6) 0.067(7) 0.068(8) -0.002(6) 0.004(5) -0.005(5)
C01P 0.049(6) 0.074(8) 0.078(9) -0.010(6) 0.002(6) -0.004(6)
C52 0.056(6) 0.070(8) 0.073(8) -0.006(6) 0.009(6) -0.005(6)
C50 0.079(8) 0.039(6) 0.078(8) 0.021(6) 0.015(6) 0.008(5)
C8 0.060(7) 0.058(7) 0.062(7) -0.013(5) 0.013(6) -0.009(5)
C46 0.056(6) 0.032(5) 0.088(9) 0.017(5) 0.007(6) -0.002(5)
C47 0.057(6) 0.030(5) 0.103(10) 0.012(6) 0.004(6) -0.009(5)
C49 0.073(8) 0.045(6) 0.082(9) 0.014(6) 0.006(6) 0.007(6)
C10 0.055(7) 0.090(9) 0.095(10) 0.001(8) 0.024(7) -0.018(6)
C01X 0.068(7) 0.061(7) 0.078(9) -0.014(6) 0.007(6) 0.010(6)
C31 0.040(6) 0.080(9) 0.125(12) -0.029(8) 0.007(7) -0.005(6)
C32 0.051(7) 0.077(9) 0.109(11) 0.011(8) 0.017(7) 0.011(6)
C21 0.045(6) 0.061(7) 0.127(12) -0.026(7) 0.015(7) -0.008(5)
C51 0.044(6) 0.098(9) 0.076(9) -0.015(7) 0.000(6) 0.009(6)
C19 0.073(8) 0.061(7) 0.108(11) 0.009(7) 0.042(7) -0.012(6)
C9 0.057(7) 0.067(7) 0.090(9) -0.016(7) 0.015(6) -0.025(6)
C41 0.081(9) 0.115(11) 0.067(9) -0.030(8) -0.006(7) 0.046(8)
C22 0.052(7) 0.097(10) 0.136(14) -0.009(9) 0.030(8) -0.015(7)
C11 0.054(7) 0.090(10) 0.128(13) 0.003(9) 0.020(8) -0.006(7)
C43 0.047(6) 0.126(10) 0.080(9) 0.010(8) 0.008(6) 0.005(6)
C33 0.056(8) 0.116(12) 0.140(15) 0.012(11) -0.005(8) 0.008(8)
C20 0.075(9) 0.128(13) 0.150(16) 0.030(12) 0.060(10) -0.019(9)
C02A 0.063(8) 0.081(10) 0.180(18) -0.002(11) -0.016(10) -0.007(7)
C42 0.103(11) 0.182(18) 0.097(12) -0.040(12) -0.024(9) 0.095(12)
C1AA 0.072(9) 0.116(13) 0.148(16) -0.017(11) 0.007(10) -0.033(9)
C44 0.045(9) 0.117(14) 0.095(13) 0.022(13) 0.000(10) 0.032(11)
Br10 0.1244(16) 0.244(3) 0.153(2) 0.070(2) 0.0535(15) 0.0786(18)
Br8A 0.104(2) 0.171(5) 0.087(3) -0.044(3) -0.049(2) 0.059(2)
C44A 0.045(7) 0.123(12) 0.090(10) 0.013(10) 0.008(7) 0.016(9)
Br4A 0.071(3) 0.0759(18) 0.114(4) -0.0206(18) 0.024(3) 0.0225(15)
Br6A 0.083(3) 0.109(7) 0.119(9) 0.054(7) 0.006(4) 0.007(3)
Br5A 0.079(8) 0.132(14) 0.39(4) 0.02(2) 0.067(15) 0.034(9)

loop_
_atom_type_symbol
_atom_type_description
_atom_type_scat_dispersion_real
_atom_type_scat_dispersion_imag
_atom_type_scat_source
C C 0.0033 0.0016 'International Tables Vol C Tables 4.2.6.8 and 6.1.1.4'
H H 0.0000 0.0000 'International Tables Vol C Tables 4.2.6.8 and 6.1.1.4'
Br Br -0.2901 2.4595 'International Tables Vol C Tables 4.2.6.8 and 6.1.1.4'
I I -0.4742 1.8119 'International Tables Vol C Tables 4.2.6.8 and 6.1.1.4'
N N 0.0061 0.0033 'International Tables Vol C Tables 4.2.6.8 and 6.1.1.4'
O O 0.0106 0.0060 'International Tables Vol C Tables 4.2.6.8 and 6.1.1.4'

loop_
_geom_angle_atom_site_label_1
_geom_angle_atom_site_label_2
_geom_angle_atom_site_label_3
_geom_angle
C02A O10 C01F 115.5(9)
C26 O5 C30 117.0(8)
C4 O1 C8 118.7(8)
C15 O3 C19 117.4(8)
C7 O2 C10 116.6(8)
C50 N1 C52 119.7(9)
C50 N1 C46 119.3(9)
C46 N1 C52 121.0(9)
C019 O9 C01X 119.7(8)
C18 O4 C21 119.6(9)
C40 O8 C43 118.5(9)
C29 O6 C32 118.4(9)
C41 O7 C37 119.6(9)
C36 C35 C34 120.6(8)
C36 C35 C40 117.5(9)
C40 C35 C34 121.9(9)
C35 C34 H34A 108.9
C35 C34 H34B 108.9
H34A C34 H34B 107.7
C27 C34 C35 113.5(7)
C27 C34 H34A 108.9
C27 C34 H34B 108.9
C16 C17 H17 119.7
C18 C17 H17 119.7
C18 C17 C16 120.7(10)
C28 C27 C34 121.4(8)
C28 C27 C26 117.6(8)
C26 C27 C34 120.9(8)
C17 C16 C23 120.4(9)
C15 C16 C17 118.0(9)
C15 C16 C23 121.4(9)
O3 C15 C14 121.1(9)
C16 C15 O3 118.6(9)
C16 C15 C14 120.2(9)
C37 C38 C45 121.6(9)
C37 C38 C39 117.0(9)
C39 C38 C45 121.0(9)
C3 C2 C7 118.5(9)
C3 C2 C1 121.3(9)
C7 C2 C1 120.2(9)
C14 C13 C18 116.8(10)
C14 C13 C12 121.9(9)
C18 C13 C12 121.3(9)
C016 C00X C45 120.1(9)
C016 C00X C01F 118.3(9)
C01F C00X C45 121.4(9)
C27 C28 H28 119.3
C27 C28 C29 121.3(9)
C29 C28 H28 119.3
O1 C4 C3 123.2(9)
O1 C4 C5 116.7(8)
C5 C4 C3 120.1(8)
C15 C14 H14 119.0
C13 C14 C15 122.1(10)
C13 C14 H14 119.0
C2 C3 C4 121.6(9)
C2 C3 H3 119.2
C4 C3 H3 119.2
O2 C7 C2 117.6(8)
O2 C7 C6 121.9(9)
C2 C7 C6 120.4(9)
O5 C26 C27 115.9(8)
O5 C26 C25 123.2(8)
C25 C26 C27 120.9(8)
C38 C37 O7 118.7(9)
C36 C37 O7 119.9(9)
C36 C37 C38 121.2(9)
C26 C25 H25 119.3
C24 C25 C26 121.4(9)
C24 C25 H25 119.3
C00X C016 H016 119.8
C00X C016 C019 120.3(9)
C019 C016 H016 119.8
C25 C24 C29 117.5(9)
C25 C24 C23 121.6(9)
C29 C24 C23 120.9(9)
O4 C18 C13 115.8(9)
C17 C18 O4 122.1(9)
C17 C18 C13 122.1(9)
O9 C019 C016 122.2(9)
C01N C019 O9 116.5(8)
C01N C019 C016 121.3(9)
C35 C36 H36 119.1
C37 C36 C35 121.8(9)
C37 C36 H36 119.1
O6 C29 C28 123.5(9)
O6 C29 C24 115.3(9)
C28 C29 C24 121.2(9)
C38 C45 H45A 109.7
C38 C45 H45B 109.7
C00X C45 C38 110.1(7)
C00X C45 H45A 109.7
C00X C45 H45B 109.7
H45A C45 H45B 108.2
C16 C23 H23A 109.1
C16 C23 H23B 109.1
C24 C23 C16 112.3(8)
C24 C23 H23A 109.1
C24 C23 H23B 109.1
H23A C23 H23B 107.9
O8 C40 C35 115.1(9)
O8 C40 C39 124.1(9)
C39 C40 C35 120.8(9)
O10 C01F C00X 118.6(9)
O10 C01F C01M 121.2(9)
C00X C01F C01M 120.1(9)
C4 C5 C6 118.1(9)
C4 C5 C12 122.3(8)
C6 C5 C12 119.5(9)
C38 C39 H39 119.2
C40 C39 C38 121.6(9)
C40 C39 H39 119.2
C47 C48 C51 122.0(10)
C49 C48 C47 116.7(10)
C49 C48 C51 121.3(10)
C7 C6 C5 121.2(9)
C7 C6 H6 119.4
C5 C6 H6 119.4
C13 C12 C5 110.3(8)
C13 C12 H12A 109.6
C13 C12 H12B 109.6
C5 C12 H12A 109.6
C5 C12 H12B 109.6
H12A C12 H12B 108.1
C2 C1 H1A 108.6
C2 C1 H1B 108.6
C2 C1 C01N 114.6(8)
H1A C1 H1B 107.6
C01N C1 H1A 108.6
C01N C1 H1B 108.6
C01F C01M H01M 119.4
C01N C01M C01F 121.2(9)
C01N C01M H01M 119.4
C019 C01N C1 122.4(9)
C019 C01N C01M 118.7(9)
C01M C01N C1 118.9(8)
O5 C30 H30A 109.9
O5 C30 H30B 109.9
O5 C30 C31 109.1(9)
H30A C30 H30B 108.3
C31 C30 H30A 109.9
C31 C30 H30B 109.9
Br9 C01P H01A 109.3
Br9 C01P H01B 109.3
H01A C01P H01B 108.0
C01X C01P Br9 111.5(8)
C01X C01P H01A 109.3
C01X C01P H01B 109.3
N1 C52 H52A 109.5
N1 C52 H52B 109.5
N1 C52 H52C 109.5
H52A C52 H52B 109.5
H52A C52 H52C 109.5
H52B C52 H52C 109.5
N1 C50 H50 119.5
N1 C50 C49 121.1(10)
C49 C50 H50 119.5
O1 C8 H8A 110.3
O1 C8 H8B 110.3
O1 C8 C9 107.2(10)
H8A C8 H8B 108.5
C9 C8 H8A 110.3
C9 C8 H8B 110.3
N1 C46 H46 119.3
N1 C46 C47 121.4(9)
C47 C46 H46 119.3
C48 C47 H47 119.5
C46 C47 C48 120.9(9)
C46 C47 H47 119.5
C48 C49 H49 119.8
C50 C49 C48 120.4(10)
C50 C49 H49 119.8
O2 C10 H10A 109.8
O2 C10 H10B 109.8
O2 C10 C11 109.2(11)
H10A C10 H10B 108.3
C11 C10 H10A 109.8
C11 C10 H10B 109.8
O9 C01X C01P 108.5(9)
O9 C01X H01C 110.0
O9 C01X H01D 110.0
C01P C01X H01C 110.0
C01P C01X H01D 110.0
H01C C01X H01D 108.4
Br5 C31 H31A 108.9
Br5 C31 H31B 108.9
C30 C31 Br5 113.5(9)
C30 C31 H31A 108.9
C30 C31 H31B 108.9
C30 C31 H31C 105.6
C30 C31 H31D 105.6
C30 C31 Br5A 127.0(10)
H31A C31 H31B 107.7
H31C C31 H31D 106.1
Br5A C31 H31C 105.6
Br5A C31 H31D 105.6
O6 C32 H32A 109.6
O6 C32 H32B 109.6
O6 C32 C33 110.1(11)
H32A C32 H32B 108.1
C33 C32 H32A 109.6
C33 C32 H32B 109.6
O4 C21 H21A 110.2
O4 C21 H21B 110.2
O4 C21 C22 107.5(10)
H21A C21 H21B 108.5
C22 C21 H21A 110.2
C22 C21 H21B 110.2
C48 C51 H51A 109.5
C48 C51 H51B 109.5
C48 C51 H51C 109.5
H51A C51 H51B 109.5
H51A C51 H51C 109.5
H51B C51 H51C 109.5
O3 C19 H19A 110.8
O3 C19 H19B 110.8
O3 C19 C20 104.9(10)
H19A C19 H19B 108.8
C20 C19 H19A 110.8
C20 C19 H19B 110.8
Br1 C9 H9A 109.2
Br1 C9 H9B 109.2
C8 C9 Br1 112.2(8)
C8 C9 H9A 109.2
C8 C9 H9B 109.2
H9A C9 H9B 107.9
O7 C41 H41A 107.2
O7 C41 H41B 107.2
O7 C41 C42 120.4(11)
H41A C41 H41B 106.9
C42 C41 H41A 107.2
C42 C41 H41B 107.2
Br4 C22 H22A 109.2
Br4 C22 H22B 109.2
C21 C22 Br4 112.0(10)
C21 C22 H22A 109.2
C21 C22 H22B 109.2
C21 C22 H22C 109.8
C21 C22 H22D 109.8
C21 C22 Br4A 109.3(8)
H22A C22 H22B 107.9
H22C C22 H22D 108.3
Br4A C22 H22C 109.8
Br4A C22 H22D 109.8
Br2 C11 H11A 108.3
Br2 C11 H11B 108.3
C10 C11 Br2 116.0(10)
C10 C11 H11A 108.3
C10 C11 H11B 108.3
H11A C11 H11B 107.4
O8 C43 H43A 110.1
O8 C43 H43B 110.1
O8 C43 H43C 109.4
O8 C43 H43D 109.4
O8 C43 C44 108.0(13)
H43A C43 H43B 108.4
H43C C43 H43D 108.0
C44 C43 H43A 110.1
C44 C43 H43B 110.1
C44A C43 O8 111.4(14)
C44A C43 H43C 109.4
C44A C43 H43D 109.4
Br6 C33 H33A 109.4
Br6 C33 H33B 109.4
C32 C33 Br6 111.0(11)
C32 C33 H33A 109.4
C32 C33 H33B 109.4
C32 C33 H33C 105.9
C32 C33 H33D 105.9
C32 C33 Br6A 125.8(11)
H33A C33 H33B 108.0
H33C C33 H33D 106.2
Br6A C33 H33C 105.9
Br6A C33 H33D 105.9
Br3 C20 H20A 109.2
Br3 C20 H20B 109.2
C19 C20 Br3 111.9(10)
C19 C20 H20A 109.2
C19 C20 H20B 109.2
H20A C20 H20B 107.9
O10 C02A H02A 109.1
O10 C02A H02B 109.1
O10 C02A C1AA 112.6(14)
H02A C02A H02B 107.8
C1AA C02A H02A 109.1
C1AA C02A H02B 109.1
Br7 C42 H42A 106.6
Br7 C42 H42B 106.6
C41 C42 Br7 123.1(10)
C41 C42 H42A 106.6
C41 C42 H42B 106.6
H42A C42 H42B 106.5
C02A C1AA H1AA 108.6
C02A C1AA H1AB 108.6
C02A C1AA Br10 114.5(13)
H1AA C1AA H1AB 107.6
Br10 C1AA H1AA 108.6
Br10 C1AA H1AB 108.6
Br8 C44 H44A 110.7
Br8 C44 H44B 110.7
C43 C44 Br8 105.3(19)
C43 C44 H44A 110.7
C43 C44 H44B 110.7
H44A C44 H44B 108.8
C43 C44A Br8A 109.8(18)
C43 C44A H44C 109.7
C43 C44A H44D 109.7
Br8A C44A H44C 109.7
Br8A C44A H44D 109.7
H44C C44A H44D 108.2

loop_
_geom_bond_atom_site_label_1
_geom_bond_atom_site_label_2
_geom_bond_distance
Br3 C20 1.986(17)
Br1 C9 1.993(12)
Br9 C01P 1.965(12)
Br5 C31 1.886(16)
Br7 C42 1.833(16)
Br2 C11 1.898(14)
Br6 C33 2.027(18)
Br4 C22 1.834(16)
Br8 C44 1.86(3)
O10 C01F 1.385(12)
O10 C02A 1.365(16)
O5 C26 1.385(11)
O5 C30 1.430(11)
O1 C4 1.385(11)
O1 C8 1.422(13)
O3 C15 1.388(11)
O3 C19 1.418(13)
O2 C7 1.379(11)
O2 C10 1.419(14)
N1 C52 1.482(13)
N1 C50 1.327(13)
N1 C46 1.335(12)
O9 C019 1.387(11)
O9 C01X 1.403(13)
O4 C18 1.377(11)
O4 C21 1.406(13)
O8 C40 1.364(12)
O8 C43 1.427(13)
O6 C29 1.382(12)
O6 C32 1.407(14)
O7 C37 1.400(12)
O7 C41 1.337(13)
C35 C34 1.534(13)
C35 C36 1.381(13)
C35 C40 1.405(13)
C34 H34A 0.9900
C34 H34B 0.9900
C34 C27 1.505(13)
C17 H17 0.9500
C17 C16 1.400(13)
C17 C18 1.372(14)
C27 C28 1.385(13)
C27 C26 1.407(13)
C16 C15 1.374(14)
C16 C23 1.520(14)
C15 C14 1.405(14)
C38 C37 1.399(14)
C38 C45 1.522(13)
C38 C39 1.399(14)
C2 C3 1.380(13)
C2 C7 1.392(14)
C2 C1 1.504(13)
C13 C14 1.371(13)
C13 C18 1.387(14)
C13 C12 1.507(14)
C00X C016 1.384(13)
C00X C45 1.517(13)
C00X C01F 1.394(13)
C28 H28 0.9500
C28 C29 1.395(14)
C4 C3 1.408(13)
C4 C5 1.387(14)
C14 H14 0.9500
C3 H3 0.9500
C7 C6 1.392(13)
C26 C25 1.399(14)
C37 C36 1.377(14)
C25 H25 0.9500
C25 C24 1.386(13)
C016 H016 0.9500
C016 C019 1.406(13)
C24 C29 1.403(13)
C24 C23 1.509(14)
C019 C01N 1.365(13)
C36 H36 0.9500
C45 H45A 0.9900
C45 H45B 0.9900
C23 H23A 0.9900
C23 H23B 0.9900
C40 C39 1.376(14)
C01F C01M 1.402(13)
C5 C6 1.405(13)
C5 C12 1.520(13)
C39 H39 0.9500
C48 C47 1.377(14)
C48 C49 1.375(15)
C48 C51 1.504(14)
C6 H6 0.9500
C12 H12A 0.9900
C12 H12B 0.9900
C1 H1A 0.9900
C1 H1B 0.9900
C1 C01N 1.530(13)
C01M H01M 0.9500
C01M C01N 1.374(13)
C30 H30A 0.9900
C30 H30B 0.9900
C30 C31 1.534(15)
C01P H01A 0.9900
C01P H01B 0.9900
C01P C01X 1.509(16)
C52 H52A 0.9800
C52 H52B 0.9800
C52 H52C 0.9800
C50 H50 0.9500
C50 C49 1.365(16)
C8 H8A 0.9900
C8 H8B 0.9900
C8 C9 1.479(14)
C46 H46 0.9500
C46 C47 1.343(14)
C47 H47 0.9500
C49 H49 0.9500
C10 H10A 0.9900
C10 H10B 0.9900
C10 C11 1.477(16)
C01X H01C 0.9900
C01X H01D 0.9900
C31 H31A 0.9900
C31 H31B 0.9900
C31 H31C 0.9900
C31 H31D 0.9900
C31 Br5A 1.80(2)
C32 H32A 0.9900
C32 H32B 0.9900
C32 C33 1.499(17)
C21 H21A 0.9900
C21 H21B 0.9900
C21 C22 1.525(16)
C51 H51A 0.9800
C51 H51B 0.9800
C51 H51C 0.9800
C19 H19A 0.9900
C19 H19B 0.9900
C19 C20 1.536(18)
C9 H9A 0.9900
C9 H9B 0.9900
C41 H41A 0.9900
C41 H41B 0.9900
C41 C42 1.400(18)
C22 H22A 0.9900
C22 H22B 0.9900
C22 H22C 0.9900
C22 H22D 0.9900
C22 Br4A 1.994(15)
C11 H11A 0.9900
C11 H11B 0.9900
C43 H43A 0.9900
C43 H43B 0.9900
C43 H43C 0.9900
C43 H43D 0.9900
C43 C44 1.80(4)
C43 C44A 1.41(3)
C33 H33A 0.9900
C33 H33B 0.9900
C33 H33C 0.9900
C33 H33D 0.9900
C33 Br6A 1.873(18)
C20 H20A 0.9900
C20 H20B 0.9900
C02A H02A 0.9900
C02A H02B 0.9900
C02A C1AA 1.469(18)
C42 H42A 0.9900
C42 H42B 0.9900
C1AA H1AA 0.9900
C1AA H1AB 0.9900
C1AA Br10 1.906(17)
C44 H44A 0.9900
C44 H44B 0.9900
Br8A C44A 1.88(3)
C44A H44C 0.9900
C44A H44D 0.9900
